data_7210334
loop_
_publ_author_name
'Bia\/lo\'nska, Agata'
'Ciunik, Zbigniew'

_publ_section_title
;
 Spontaneous racemic resolution -- towards control of molecular
 recognition nature
;
_journal_issue 33
_journal_name_full CrystEngComm
_journal_page_first 6448
_journal_paper_doi 10.1039/c3ce40778k
_journal_volume 15
_journal_year 2013
_chemical_absolute_configuration rm
_chemical_formula_moiety 'C21 H23 N2 O2, C11 H9 N4 O8, 1.75(H2 O)'
_chemical_formula_sum 'C32 H35.5 N6 O11.75'
_chemical_formula_weight 692.16
_chemical_name_systematic
;
strychninium N-(3,5-dinitrobenzoyl)-D-asparaginate 1.75-hydrate
;
_space_group_crystal_system orthorhombic
_space_group_IT_number 19
_space_group_name_Hall 'P 2ac 2ab'
_space_group_name_H-M_alt 'P 21 21 21'
_symmetry_space_group_name_Hall 'P 2ac 2ab'
_symmetry_space_group_name_H-M 'P 21 21 21'
_atom_sites_solution_hydrogens mixed
_audit_creation_method SHELXL-2013
_cell_angle_alpha 90
_cell_angle_beta 90
_cell_angle_gamma 90
_cell_formula_units_Z 4
_cell_length_a 8.006(2)
_cell_length_b 11.184(3)
_cell_length_c 34.465(5)
_cell_measurement_reflns_used 9056
_cell_measurement_temperature 100(2)
_cell_measurement_theta_max 34.50
_cell_measurement_theta_min 2.98
_cell_volume 3086.0(12)
_computing_cell_refinement
;
CrysAlisPro, Agilent Technologies,
Version 1.171.36.21t (release 14-08-2012 CrysAlis171 .NET)
(compiled Aug 14 2012,18:12:40)
;
_computing_data_collection
;
CrysAlisPro, Agilent Technologies,
Version 1.171.36.21t (release 14-08-2012 CrysAlis171 .NET)
(compiled Aug 14 2012,18:12:40)
;
_computing_data_reduction
;
CrysAlisPro, Agilent Technologies,
Version 1.171.36.21t (release 14-08-2012 CrysAlis171 .NET)
(compiled Aug 14 2012,18:12:40)
;
_computing_structure_refinement 'SHELXL-2013 (Sheldrick, 2013)'
_computing_structure_solution
;
SHELXL-97 (Sheldrick, G. M. (2008). <i>Acta Cryst.</i> <b>A64</b>, 112-122.)
;
_diffrn_ambient_temperature 100(2)
_diffrn_measured_fraction_theta_full 0.998
_diffrn_measured_fraction_theta_max 0.998
_diffrn_measurement_device_type 'Xcalibur, Sapphire2'
_diffrn_measurement_method '\w scan'
_diffrn_radiation_type MoK\a
_diffrn_radiation_wavelength 0.71073
_diffrn_reflns_av_R_equivalents 0.0809
_diffrn_reflns_av_unetI/netI 0.0806
_diffrn_reflns_Laue_measured_fraction_full 0.998
_diffrn_reflns_Laue_measured_fraction_max 0.998
_diffrn_reflns_limit_h_max 12
_diffrn_reflns_limit_h_min -11
_diffrn_reflns_limit_k_max 17
_diffrn_reflns_limit_k_min -17
_diffrn_reflns_limit_l_max 54
_diffrn_reflns_limit_l_min -53
_diffrn_reflns_number 53657
_diffrn_reflns_point_group_measured_fraction_full 0.999
_diffrn_reflns_point_group_measured_fraction_max 0.983
_diffrn_reflns_theta_full 25.242
_diffrn_reflns_theta_max 34.496
_diffrn_reflns_theta_min 2.984
_diffrn_source 'fine-focus sealed tube'
_exptl_absorpt_coefficient_mu 0.115
_exptl_absorpt_correction_type none
_exptl_crystal_colour colorless
_exptl_crystal_density_diffrn 1.490
_exptl_crystal_description plate
_exptl_crystal_F_000 1454
_exptl_crystal_size_max 0.300
_exptl_crystal_size_mid 0.200
_exptl_crystal_size_min 0.200
_refine_diff_density_max 0.260
_refine_diff_density_min -0.281
_refine_diff_density_rms 0.061
_refine_ls_abs_structure_details
;
Flack x determined using 2911 quotients [(I+)-(I-)]/[(I+)+(I-)]
(Parsons and Flack (2004), Acta Cryst. A60, s61).
;
_refine_ls_abs_structure_Flack -0.3(5)
_refine_ls_extinction_method none
_refine_ls_goodness_of_fit_ref 1.084
_refine_ls_hydrogen_treatment constr
_refine_ls_matrix_type full
_refine_ls_number_parameters 524
_refine_ls_number_reflns 12848
_refine_ls_number_restraints 84
_refine_ls_restrained_S_all 1.082
_refine_ls_R_factor_all 0.1026
_refine_ls_R_factor_gt 0.0681
_refine_ls_shift/su_max 0.000
_refine_ls_shift/su_mean 0.000
_refine_ls_structure_factor_coef Fsqd
_refine_ls_weighting_details
;
w=1/[\s^2^(Fo^2^)+(0.0616P)^2^+0.7734P]
where P=(Fo^2^+2Fc^2^)/3
;
_refine_ls_weighting_scheme calc
_refine_ls_wR_factor_gt 0.1489
_refine_ls_wR_factor_ref 0.1598
_reflns_Friedel_coverage 0.773
_reflns_Friedel_fraction_full 1.000
_reflns_Friedel_fraction_max 0.964
_reflns_number_gt 8799
_reflns_number_total 12848
_reflns_threshold_expression 'I > 2\s(I)'
_cod_data_source_file c3ce40778k.txt
_cod_data_source_block sdnbdn(1)
_cod_original_formula_sum 'C32 H35.50 N6 O11.75'
_cod_database_code 7210334
_shelx_space_group_comment
;
The symmetry employed for this shelxl refinement is uniquely defined
by the following loop, which should always be used as a source of
symmetry information in preference to the above space-group names.
They are only intended as comments.
;

loop_
_space_group_symop_operation_xyz
'x, y, z'
'-x+1/2, -y, z+1/2'
'-x, y+1/2, -z+1/2'
'x+1/2, -y+1/2, -z'

loop_
_atom_site_label
_atom_site_type_symbol
_atom_site_fract_x
_atom_site_fract_y
_atom_site_fract_z
_atom_site_U_iso_or_equiv
_atom_site_adp_type
_atom_site_occupancy
_atom_site_site_symmetry_order
_atom_site_calc_flag
_atom_site_refinement_flags_posn
_atom_site_refinement_flags_adp
_atom_site_refinement_flags_occupancy
_atom_site_disorder_assembly
_atom_site_disorder_group
O1 O 0.2372(3) 0.0391(2) 0.18131(6) 0.0254(4) Uani 1 1 d . . . . .
O2 O 0.6782(3) 0.1260(2) 0.26712(6) 0.0281(5) Uani 1 1 d . . . . .
N1 N 0.6498(3) 0.1993(2) 0.20550(6) 0.0194(5) Uani 1 1 d . . . . .
N2 N 0.4461(3) 0.3417(3) 0.08881(7) 0.0256(5) Uani 1 1 d . . . . .
H22 H 0.4660 0.4016 0.0678 0.031 Uiso 1 1 calc R U . . .
C1 C 0.8700(3) 0.3298(3) 0.23725(8) 0.0230(6) Uani 1 1 d . . . . .
H1 H 0.8863 0.2799 0.2592 0.028 Uiso 1 1 calc R U . . .
C2 C 0.9576(3) 0.4372(3) 0.23271(8) 0.0236(6) Uani 1 1 d . . . . .
H2 H 1.0337 0.4611 0.2524 0.028 Uiso 1 1 calc R U . . .
C3 C 0.9372(4) 0.5101(3) 0.20038(8) 0.0250(6) Uani 1 1 d . . . . .
H3 H 0.9985 0.5825 0.1982 0.030 Uiso 1 1 calc R U . . .
C4 C 0.8264(4) 0.4766(3) 0.17123(8) 0.0240(6) Uani 1 1 d . . . . .
H4 H 0.8129 0.5251 0.1488 0.029 Uiso 1 1 calc R U . . .
C5 C 0.7362(3) 0.3719(3) 0.17518(8) 0.0205(5) Uani 1 1 d . . . . .
C6 C 0.7581(3) 0.2999(3) 0.20798(7) 0.0192(5) Uani 1 1 d . . . . .
C7 C 0.6158(3) 0.3134(3) 0.14701(7) 0.0192(5) Uani 1 1 d . . . . .
C8 C 0.5336(3) 0.2148(3) 0.17216(7) 0.0171(5) Uani 1 1 d . . . . .
H8 H 0.5281 0.1387 0.1570 0.020 Uiso 1 1 calc R U . . .
C9 C 0.5979(4) 0.1314(3) 0.23687(8) 0.0221(5) Uani 1 1 d . . . . .
C10 C 0.4383(4) 0.0632(3) 0.23065(9) 0.0253(6) Uani 1 1 d . . . . .
H10A H 0.3939 0.0405 0.2564 0.030 Uiso 1 1 calc R U . . .
H10B H 0.4662 -0.0118 0.2168 0.030 Uiso 1 1 calc R U . . .
C11 C 0.2967(3) 0.1263(3) 0.20793(8) 0.0214(5) Uani 1 1 d . . . . .
H11 H 0.2047 0.1468 0.2264 0.026 Uiso 1 1 calc R U . . .
C12 C 0.0907(4) 0.0744(3) 0.16007(9) 0.0299(7) Uani 1 1 d . . . . .
H12A H 0.0228 0.1295 0.1761 0.036 Uiso 1 1 calc R U . . .
H12B H 0.0220 0.0030 0.1543 0.036 Uiso 1 1 calc R U . . .
C13 C 0.1379(4) 0.1348(3) 0.12309(9) 0.0265(6) Uani 1 1 d . . . . .
H13 H 0.1133 0.0969 0.0991 0.032 Uiso 1 1 calc R U . . .
C14 C 0.2141(3) 0.2409(3) 0.12304(8) 0.0230(6) Uani 1 1 d . . . . .
C15 C 0.2656(4) 0.3024(3) 0.08636(8) 0.0256(6) Uani 1 1 d . . . . .
H15A H 0.1934 0.3730 0.0820 0.031 Uiso 1 1 calc R U . . .
H15B H 0.2513 0.2472 0.0641 0.031 Uiso 1 1 calc R U . . .
C16 C 0.5655(4) 0.2389(3) 0.08261(8) 0.0290(7) Uani 1 1 d . . . . .
H16A H 0.6092 0.2390 0.0557 0.035 Uiso 1 1 calc R U . . .
H16B H 0.5096 0.1615 0.0876 0.035 Uiso 1 1 calc R U . . .
C17 C 0.7051(4) 0.2600(3) 0.11153(8) 0.0247(6) Uani 1 1 d . . . . .
H17A H 0.7888 0.3165 0.1010 0.030 Uiso 1 1 calc R U . . .
H17B H 0.7615 0.1840 0.1183 0.030 Uiso 1 1 calc R U . . .
C18 C 0.3617(3) 0.2420(3) 0.18931(8) 0.0202(5) Uani 1 1 d . . . . .
H18 H 0.3816 0.2989 0.2112 0.024 Uiso 1 1 calc R U . . .
C19 C 0.2477(3) 0.3082(3) 0.16058(8) 0.0216(5) Uani 1 1 d . . . . .
H19 H 0.1387 0.3257 0.1736 0.026 Uiso 1 1 calc R U . . .
C20 C 0.3341(4) 0.4262(3) 0.15110(8) 0.0248(6) Uani 1 1 d . . . . .
H20A H 0.2581 0.4779 0.1359 0.030 Uiso 1 1 calc R U . . .
H20B H 0.3630 0.4687 0.1754 0.030 Uiso 1 1 calc R U . . .
C21 C 0.4916(4) 0.4010(3) 0.12793(8) 0.0243(6) Uani 1 1 d . . . . .
H21 H 0.5502 0.4783 0.1227 0.029 Uiso 1 1 calc R U . . .
O3 O 0.4784(4) 0.5490(3) 0.05042(10) 0.0285(8) Uani 0.751(4) 1 d . U P A 1
O4 O 0.4500(5) 0.6873(3) 0.00454(10) 0.0243(7) Uani 0.751(4) 1 d . U P A 1
O5 O -0.0767(4) 0.4625(3) 0.06679(9) 0.0321(8) Uani 0.751(4) 1 d . . P A 1
N3 N -0.1848(4) 0.6386(3) 0.04751(10) 0.0290(8) Uani 0.751(4) 1 d . . P A 1
H37A H -0.2880 0.6120 0.0492 0.035 Uiso 0.751(4) 1 calc R U P A 1
H37B H -0.1657 0.7126 0.0401 0.035 Uiso 0.751(4) 1 calc R U P A 1
C22 C 0.3980(6) 0.6037(5) 0.02436(13) 0.0194(9) Uani 0.751(4) 1 d . U P A 1
C23 C 0.2146(11) 0.5621(14) 0.0186(4) 0.0187(14) Uani 0.751(4) 1 d . U P A 1
H23 H 0.2086 0.4729 0.0203 0.022 Uiso 0.751(4) 1 calc R U P A 1
C24 C 0.1170(5) 0.6178(4) 0.05253(10) 0.0197(7) Uani 0.751(4) 1 d . U P A 1
H24A H 0.1784 0.6031 0.0770 0.024 Uiso 0.751(4) 1 calc R U P A 1
H24B H 0.1103 0.7054 0.0487 0.024 Uiso 0.751(4) 1 calc R U P A 1
C25 C -0.0586(5) 0.5674(4) 0.05616(11) 0.0246(8) Uani 0.751(4) 1 d . U P A 1
O2W O -0.1872(5) 0.3606(5) -0.00320(12) 0.0627(13) Uani 0.751(4) 1 d . . P A 1
H21W H -0.2917 0.3648 -0.0088 0.094 Uiso 0.751(4) 1 d R U P A 1
H22W H -0.1677 0.4074 0.0161 0.094 Uiso 0.751(4) 1 d R U P A 1
O3A O 0.4043(16) 0.5762(11) 0.0601(3) 0.036(3) Uani 0.249(4) 1 d . U P A 2
O4A O 0.3892(15) 0.7140(13) 0.0124(4) 0.033(3) Uani 0.249(4) 1 d . U P A 2
O5A O -0.0941(16) 0.3975(11) 0.0439(4) 0.046(3) Uani 0.249(4) 1 d . U P A 2
N3A N -0.2423(17) 0.5538(14) 0.0205(4) 0.048(4) Uani 0.249(4) 1 d . U P A 2
H37C H -0.3314 0.5101 0.0158 0.058 Uiso 0.249(4) 1 calc R U P A 2
H37D H -0.2430 0.6308 0.0152 0.058 Uiso 0.249(4) 1 calc R U P A 2
C22A C 0.3329(18) 0.6183(14) 0.0294(4) 0.020(3) Uani 0.249(4) 1 d . U P A 2
C23A C 0.177(4) 0.566(4) 0.0189(14) 0.023(5) Uani 0.249(4) 1 d . U P A 2
H23A H 0.1948 0.4772 0.0178 0.028 Uiso 0.249(4) 1 calc R U P A 2
C24A C 0.0368(18) 0.5883(13) 0.0465(4) 0.026(2) Uani 0.249(4) 1 d . U P A 2
H24C H -0.0003 0.6725 0.0446 0.031 Uiso 0.249(4) 1 calc R U P A 2
H24D H 0.0734 0.5728 0.0735 0.031 Uiso 0.249(4) 1 calc R U P A 2
C25A C -0.1067(16) 0.5037(12) 0.0356(4) 0.027(3) Uani 0.249(4) 1 d . U P A 2
O6 O 0.2896(3) 0.4777(2) -0.05570(6) 0.0305(5) Uani 1 1 d . . . . .
O7 O 0.3702(3) 0.6686(3) -0.18645(7) 0.0440(7) Uani 1 1 d . . . . .
O8 O 0.1527(3) 0.7272(3) -0.21725(7) 0.0470(7) Uani 1 1 d . . . . .
O9 O -0.3667(3) 0.7857(3) -0.14441(7) 0.0431(7) Uani 1 1 d . . . . .
O10 O -0.4073(3) 0.6507(3) -0.09969(7) 0.0411(7) Uani 1 1 d . . . . .
N4 N 0.1360(3) 0.6035(2) -0.01840(7) 0.0226(5) Uani 1 1 d . . . . .
H47 H 0.0578 0.6587 -0.0179 0.027 Uiso 1 1 calc R U . A 1
N5 N 0.2213(3) 0.6915(3) -0.18807(7) 0.0279(6) Uani 1 1 d . . . . .
N6 N -0.3172(3) 0.7077(3) -0.12200(8) 0.0324(6) Uani 1 1 d . . . . .
C26 C 0.1839(3) 0.5569(3) -0.05194(8) 0.0226(6) Uani 1 1 d . . . . .
C27 C 0.0991(3) 0.6078(3) -0.08716(8) 0.0218(6) Uani 1 1 d . . . . .
C28 C 0.1944(4) 0.6270(3) -0.12043(8) 0.0232(6) Uani 1 1 d . . . . .
H28 H 0.3101 0.6078 -0.1206 0.028 Uiso 1 1 calc R U . . .
C29 C 0.1197(4) 0.6739(3) -0.15307(8) 0.0242(6) Uani 1 1 d . . . . .
C30 C -0.0472(4) 0.7050(3) -0.15453(8) 0.0253(6) Uani 1 1 d . . . . .
H30 H -0.0958 0.7402 -0.1769 0.030 Uiso 1 1 calc R U . . .
C31 C -0.1390(4) 0.6820(3) -0.12143(8) 0.0258(6) Uani 1 1 d . . . . .
C32 C -0.0712(4) 0.6344(3) -0.08783(8) 0.0242(6) Uani 1 1 d . . . . .
H32 H -0.1392 0.6201 -0.0657 0.029 Uiso 1 1 calc R U . . .
O1W O 0.4804(4) 0.3367(4) -0.00615(9) 0.0698(11) Uani 1 1 d . . . . .
H11W H 0.4267 0.3862 -0.0206 0.105 Uiso 1 1 d R U . . .
H12W H 0.4500 0.2653 -0.0121 0.105 Uiso 1 1 d R U . . .

loop_
_atom_site_aniso_label
_atom_site_aniso_U_11
_atom_site_aniso_U_22
_atom_site_aniso_U_33
_atom_site_aniso_U_23
_atom_site_aniso_U_13
_atom_site_aniso_U_12
O1 0.0241(10) 0.0307(12) 0.0213(9) -0.0002(9) 0.0009(8) -0.0018(9)
O2 0.0245(10) 0.0382(13) 0.0216(10) 0.0117(9) -0.0016(8) 0.0014(10)
N1 0.0177(10) 0.0265(12) 0.0139(9) 0.0055(9) 0.0008(8) 0.0021(9)
N2 0.0205(11) 0.0379(15) 0.0184(11) 0.0086(11) -0.0022(9) -0.0006(11)
C1 0.0168(12) 0.0340(16) 0.0182(12) 0.0010(11) 0.0000(10) 0.0033(11)
C2 0.0172(12) 0.0325(15) 0.0211(12) -0.0049(12) 0.0008(10) 0.0009(12)
C3 0.0223(13) 0.0267(15) 0.0260(14) -0.0026(12) 0.0034(11) -0.0027(12)
C4 0.0208(13) 0.0272(14) 0.0241(13) 0.0055(12) 0.0053(10) 0.0000(11)
C5 0.0165(12) 0.0265(14) 0.0185(11) 0.0031(11) 0.0006(9) 0.0024(11)
C6 0.0154(11) 0.0232(13) 0.0189(11) 0.0020(11) 0.0031(9) 0.0032(10)
C7 0.0194(12) 0.0254(14) 0.0127(10) 0.0035(10) 0.0002(9) 0.0033(11)
C8 0.0152(11) 0.0233(13) 0.0127(10) 0.0028(10) -0.0005(8) 0.0012(10)
C9 0.0217(13) 0.0254(14) 0.0193(12) 0.0066(11) 0.0021(10) 0.0056(11)
C10 0.0232(14) 0.0267(14) 0.0259(14) 0.0073(12) 0.0010(11) 0.0004(12)
C11 0.0190(12) 0.0276(14) 0.0176(11) 0.0036(11) 0.0035(9) -0.0011(11)
C12 0.0210(14) 0.0438(19) 0.0248(14) 0.0001(14) -0.0010(11) -0.0058(14)
C13 0.0206(13) 0.0380(17) 0.0208(12) -0.0016(13) -0.0036(11) -0.0011(13)
C14 0.0176(12) 0.0332(15) 0.0182(11) 0.0042(12) -0.0018(10) 0.0048(12)
C15 0.0208(13) 0.0351(16) 0.0210(12) 0.0051(12) -0.0038(10) 0.0012(12)
C16 0.0265(15) 0.0454(19) 0.0152(12) 0.0007(12) 0.0021(10) 0.0069(14)
C17 0.0191(13) 0.0383(17) 0.0167(11) 0.0042(12) 0.0022(9) -0.0003(12)
C18 0.0185(12) 0.0259(14) 0.0162(11) -0.0004(10) 0.0019(9) 0.0018(11)
C19 0.0172(12) 0.0296(15) 0.0179(11) 0.0007(11) 0.0001(9) 0.0039(11)
C20 0.0225(13) 0.0306(15) 0.0214(12) 0.0041(12) -0.0020(10) 0.0057(12)
C21 0.0242(14) 0.0276(15) 0.0210(13) 0.0070(11) -0.0035(10) 0.0006(12)
O3 0.0186(15) 0.039(2) 0.0276(16) 0.0155(15) -0.0036(12) -0.0015(14)
O4 0.0179(16) 0.0313(19) 0.0236(16) 0.0081(14) -0.0026(12) -0.0033(14)
O5 0.0269(15) 0.0318(18) 0.0374(17) 0.0155(15) 0.0018(13) -0.0038(13)
N3 0.0196(16) 0.0339(19) 0.0335(18) 0.0111(16) 0.0048(13) 0.0030(15)
C22 0.0107(18) 0.028(2) 0.0202(19) 0.0017(15) 0.0001(16) -0.0034(18)
C23 0.017(4) 0.025(2) 0.0145(19) 0.0079(17) 0.005(3) 0.001(3)
C24 0.0153(18) 0.0263(19) 0.0174(16) 0.0026(14) -0.0002(13) -0.0019(15)
C25 0.0216(19) 0.033(2) 0.0192(17) 0.0105(17) 0.0046(14) -0.0015(17)
O2W 0.046(2) 0.097(4) 0.046(2) -0.023(2) 0.0043(18) 0.000(2)
O3A 0.036(5) 0.041(5) 0.033(5) 0.009(4) -0.016(4) -0.007(5)
O4A 0.025(5) 0.044(6) 0.028(5) 0.013(4) -0.003(4) -0.001(5)
O5A 0.054(6) 0.040(6) 0.046(6) 0.000(5) 0.007(5) -0.015(5)
N3A 0.036(6) 0.055(7) 0.054(7) 0.011(6) 0.001(5) 0.006(6)
C22A 0.017(6) 0.029(6) 0.014(5) 0.017(4) -0.002(4) -0.004(5)
C23A 0.022(10) 0.022(7) 0.025(7) 0.003(6) -0.003(8) -0.003(9)
C24A 0.018(5) 0.033(5) 0.025(5) 0.006(4) 0.006(4) -0.001(5)
C25A 0.026(6) 0.026(6) 0.029(6) 0.005(5) 0.001(4) -0.004(5)
O6 0.0287(11) 0.0383(12) 0.0245(10) -0.0054(10) -0.0049(9) 0.0105(10)
O7 0.0307(13) 0.072(2) 0.0287(12) 0.0068(13) 0.0048(10) 0.0131(13)
O8 0.0374(14) 0.078(2) 0.0259(11) 0.0138(13) 0.0005(10) 0.0096(14)
O9 0.0295(12) 0.0618(18) 0.0380(13) 0.0072(13) -0.0071(10) 0.0144(13)
O10 0.0208(11) 0.0688(19) 0.0337(12) 0.0007(13) -0.0027(9) 0.0022(12)
N4 0.0202(11) 0.0285(12) 0.0191(10) 0.0037(10) 0.0014(9) 0.0028(10)
N5 0.0292(13) 0.0361(15) 0.0182(11) -0.0015(11) -0.0005(9) 0.0038(12)
N6 0.0209(12) 0.0527(18) 0.0235(12) -0.0041(13) -0.0081(10) 0.0079(13)
C26 0.0185(12) 0.0297(15) 0.0194(12) 0.0008(11) -0.0024(10) -0.0016(12)
C27 0.0188(12) 0.0275(14) 0.0190(12) -0.0041(11) -0.0041(10) 0.0015(11)
C28 0.0198(13) 0.0294(15) 0.0205(12) -0.0061(11) -0.0008(10) 0.0019(12)
C29 0.0270(15) 0.0302(15) 0.0154(12) -0.0039(11) -0.0009(10) 0.0016(12)
C30 0.0229(14) 0.0330(16) 0.0199(12) -0.0046(12) -0.0058(10) 0.0019(13)
C31 0.0176(12) 0.0394(17) 0.0204(12) -0.0060(13) -0.0043(10) 0.0043(13)
C32 0.0196(13) 0.0342(16) 0.0189(12) -0.0031(12) -0.0032(10) -0.0017(12)
O1W 0.057(2) 0.101(3) 0.0507(18) 0.0020(19) -0.0191(15) 0.038(2)

loop_
_atom_type_symbol
_atom_type_description
_atom_type_scat_dispersion_real
_atom_type_scat_dispersion_imag
_atom_type_scat_source
C C 0.0033 0.0016 'International Tables Vol C Tables 4.2.6.8 and 6.1.1.4'
H H 0.0000 0.0000 'International Tables Vol C Tables 4.2.6.8 and 6.1.1.4'
N N 0.0061 0.0033 'International Tables Vol C Tables 4.2.6.8 and 6.1.1.4'
O O 0.0106 0.0060 'International Tables Vol C Tables 4.2.6.8 and 6.1.1.4'

loop_
_geom_angle_atom_site_label_1
_geom_angle_atom_site_label_2
_geom_angle_atom_site_label_3
_geom_angle
C11 O1 C12 114.5(2)
C9 N1 C6 124.7(2)
C9 N1 C8 118.6(2)
C6 N1 C8 109.6(2)
C16 N2 C15 112.1(3)
C16 N2 C21 107.5(2)
C15 N2 C21 113.5(2)
C16 N2 H22 107.9
C15 N2 H22 107.9
C21 N2 H22 107.9
C6 C1 C2 116.7(3)
C6 C1 H1 121.7
C2 C1 H1 121.7
C3 C2 C1 122.3(3)
C3 C2 H2 118.9
C1 C2 H2 118.9
C2 C3 C4 119.7(3)
C2 C3 H3 120.1
C4 C3 H3 120.2
C5 C4 C3 119.4(3)
C5 C4 H4 120.3
C3 C4 H4 120.3
C4 C5 C6 120.1(3)
C4 C5 C7 129.4(3)
C6 C5 C7 110.4(2)
C1 C6 C5 121.9(3)
C1 C6 N1 128.8(3)
C5 C6 N1 109.3(2)
C5 C7 C17 112.4(2)
C5 C7 C21 114.1(3)
C17 C7 C21 102.0(2)
C5 C7 C8 102.6(2)
C17 C7 C8 111.4(2)
C21 C7 C8 114.6(2)
N1 C8 C18 106.7(2)
N1 C8 C7 104.4(2)
C18 C8 C7 117.2(2)
N1 C8 H8 109.4
C18 C8 H8 109.4
C7 C8 H8 109.4
O2 C9 N1 122.2(3)
O2 C9 C10 122.8(3)
N1 C9 C10 115.0(2)
C9 C10 C11 117.6(3)
C9 C10 H10A 107.9
C11 C10 H10A 107.9
C9 C10 H10B 107.9
C11 C10 H10B 107.9
H10A C10 H10B 107.2
O1 C11 C18 115.0(2)
O1 C11 C10 105.0(2)
C18 C11 C10 110.3(2)
O1 C11 H11 108.8
C18 C11 H11 108.8
C10 C11 H11 108.8
O1 C12 C13 110.6(2)
O1 C12 H12A 109.5
C13 C12 H12A 109.5
O1 C12 H12B 109.5
C13 C12 H12B 109.5
H12A C12 H12B 108.1
C14 C13 C12 121.3(3)
C14 C13 H13 119.3
C12 C13 H13 119.3
C13 C14 C15 122.4(3)
C13 C14 C19 121.4(3)
C15 C14 C19 116.2(3)
C14 C15 N2 110.4(2)
C14 C15 H15A 109.6
N2 C15 H15A 109.6
C14 C15 H15B 109.6
N2 C15 H15B 109.6
H15A C15 H15B 108.1
N2 C16 C17 104.8(3)
N2 C16 H16A 110.8
C17 C16 H16A 110.8
N2 C16 H16B 110.8
C17 C16 H16B 110.8
H16A C16 H16B 108.9
C16 C17 C7 103.9(2)
C16 C17 H17A 111.0
C7 C17 H17A 111.0
C16 C17 H17B 111.0
C7 C17 H17B 111.0
H17A C17 H17B 109.0
C8 C18 C11 107.4(2)
C8 C18 C19 112.4(2)
C11 C18 C19 118.3(2)
C8 C18 H18 106.0
C11 C18 H18 106.0
C19 C18 H18 106.0
C14 C19 C20 109.1(2)
C14 C19 C18 114.5(2)
C20 C19 C18 106.6(2)
C14 C19 H19 108.9
C20 C19 H19 108.9
C18 C19 H19 108.9
C21 C20 C19 109.2(3)
C21 C20 H20A 109.8
C19 C20 H20A 109.8
C21 C20 H20B 109.8
C19 C20 H20B 109.8
H20A C20 H20B 108.3
C20 C21 C7 115.4(2)
C20 C21 N2 110.0(2)
C7 C21 N2 104.5(2)
C20 C21 H21 108.9
C7 C21 H21 108.9
N2 C21 H21 108.9
C25 N3 H37A 120.0
C25 N3 H37B 120.0
H37A N3 H37B 120.0
O4 C22 O3 126.1(4)
O4 C22 C23 118.5(6)
O3 C22 C23 115.3(6)
N4 C23 C24 108.0(7)
N4 C23 C22 114.5(8)
C24 C23 C22 105.2(9)
N4 C23 H23 109.7
C24 C23 H23 109.7
C22 C23 H23 109.7
C25 C24 C23 112.5(6)
C25 C24 H24A 109.1
C23 C24 H24A 109.1
C25 C24 H24B 109.1
C23 C24 H24B 109.1
H24A C24 H24B 107.8
O5 C25 N3 123.3(4)
O5 C25 C24 118.9(4)
N3 C25 C24 117.7(4)
H21W O2W H22W 108.5
C25A N3A H37C 120.0
C25A N3A H37D 120.0
H37C N3A H37D 120.0
O3A C22A O4A 121.0(13)
O3A C22A C23A 116(2)
O4A C22A C23A 122(2)
N4 C23A C22A 108(3)
N4 C23A C24A 111(2)
C22A C23A C24A 115(3)
N4 C23A H23A 107.3
C22A C23A H23A 107.3
C24A C23A H23A 107.3
C23A C24A C25A 108(2)
C23A C24A H24C 110.2
C25A C24A H24C 110.2
C23A C24A H24D 110.2
C25A C24A H24D 110.2
H24C C24A H24D 108.5
O5A C25A N3A 124.6(14)
O5A C25A C24A 118.5(12)
N3A C25A C24A 116.6(13)
C26 N4 C23A 128.1(18)
C26 N4 C23 120.1(5)
C26 N4 H47 120.0
C23 N4 H47 120.0
O8 N5 O7 123.3(3)
O8 N5 C29 118.3(3)
O7 N5 C29 118.4(2)
O9 N6 O10 124.7(3)
O9 N6 C31 117.7(3)
O10 N6 C31 117.6(3)
O6 C26 N4 125.0(3)
O6 C26 C27 119.9(3)
N4 C26 C27 115.1(3)
C28 C27 C32 119.3(3)
C28 C27 C26 118.3(3)
C32 C27 C26 122.4(3)
C29 C28 C27 119.5(3)
C29 C28 H28 120.3
C27 C28 H28 120.3
C28 C29 C30 123.1(3)
C28 C29 N5 118.7(3)
C30 C29 N5 118.2(3)
C31 C30 C29 115.9(3)
C31 C30 H30 122.0
C29 C30 H30 122.0
C30 C31 C32 123.6(3)
C30 C31 N6 118.3(3)
C32 C31 N6 118.1(3)
C31 C32 C27 118.6(3)
C31 C32 H32 120.7
C27 C32 H32 120.7
H11W O1W H12W 108.5

loop_
_geom_bond_atom_site_label_1
_geom_bond_atom_site_label_2
_geom_bond_distance
O1 C11 1.421(4)
O1 C12 1.438(4)
O2 C9 1.226(3)
N1 C9 1.385(4)
N1 C6 1.423(4)
N1 C8 1.488(3)
N2 C16 1.510(4)
N2 C15 1.513(4)
N2 C21 1.547(4)
N2 H22 1.0000
C1 C6 1.390(4)
C1 C2 1.400(5)
C1 H1 0.9500
C2 C3 1.391(4)
C2 H2 0.9500
C3 C4 1.391(4)
C3 H3 0.9500
C4 C5 1.382(4)
C4 H4 0.9500
C5 C6 1.399(4)
C5 C7 1.516(4)
C7 C17 1.538(4)
C7 C21 1.543(4)
C7 C8 1.549(4)
C8 C18 1.529(4)
C8 H8 1.0000
C9 C10 1.503(4)
C10 C11 1.548(4)
C10 H10A 0.9900
C10 H10B 0.9900
C11 C18 1.536(4)
C11 H11 1.0000
C12 C13 1.491(4)
C12 H12A 0.9900
C12 H12B 0.9900
C13 C14 1.334(5)
C13 H13 0.9500
C14 C15 1.497(4)
C14 C19 1.521(4)
C15 H15A 0.9900
C15 H15B 0.9900
C16 C17 1.516(4)
C16 H16A 0.9900
C16 H16B 0.9900
C17 H17A 0.9900
C17 H17B 0.9900
C18 C19 1.537(4)
C18 H18 1.0000
C19 C20 1.525(4)
C19 H19 1.0000
C20 C21 1.519(4)
C20 H20A 0.9900
C20 H20B 0.9900
C21 H21 1.0000
O3 C22 1.263(6)
O4 C22 1.231(6)
O5 C25 1.238(5)
N3 C25 1.320(5)
N3 H37A 0.8800
N3 H37B 0.8800
C22 C23 1.552(11)
C23 N4 1.496(13)
C23 C24 1.538(13)
C23 H23 1.0000
C24 C25 1.521(6)
C24 H24A 0.9900
C24 H24B 0.9900
O2W H21W 0.8601
O2W H22W 0.8600
O3A C22A 1.291(16)
O4A C22A 1.301(19)
O5A C25A 1.227(17)
N3A C25A 1.327(18)
N3A H37C 0.8800
N3A H37D 0.8800
C22A C23A 1.42(4)
C23A N4 1.39(5)
C23A C24A 1.49(4)
C23A H23A 1.0000
C24A C25A 1.54(2)
C24A H24C 0.9900
C24A H24D 0.9900
O6 C26 1.232(4)
O7 N5 1.221(4)
O8 N5 1.214(3)
O9 N6 1.231(4)
O10 N6 1.232(4)
N4 C26 1.325(4)
N4 H47 0.8800
N5 C29 1.468(4)
N6 C31 1.455(4)
C26 C27 1.503(4)
C27 C28 1.394(4)
C27 C32 1.396(4)
C28 C29 1.378(4)
C28 H28 0.9500
C29 C30 1.382(4)
C30 C31 1.381(4)
C30 H30 0.9500
C31 C32 1.386(4)
C32 H32 0.9500
O1W H11W 0.8600
O1W H12W 0.8601

loop_
_geom_hbond_atom_site_label_D
_geom_hbond_atom_site_label_H
_geom_hbond_atom_site_label_A
_geom_hbond_distance_DH
_geom_hbond_distance_HA
_geom_hbond_distance_DA
_geom_hbond_angle_DHA
_geom_hbond_site_symmetry_A
N2 H22 O3 1.00 1.76 2.682(4) 152.2 .
N2 H22 O3A 1.00 2.03 2.823(12) 134.4 .
N3 H37A O3 0.88 2.00 2.878(5) 177.3 1_455
N3 H37B O4 0.88 2.12 2.859(5) 141.8 4_465
O2W H21W O1W 0.86 1.85 2.676(6) 159.5 1_455
O2W H22W O5 0.86 1.99 2.811(5) 158.8 .
N3A H37C O1W 0.88 2.57 3.416(16) 161.6 1_455
N3A H37C O3A 0.88 2.71 3.152(19) 112.3 1_455
N3A H37D O4A 0.88 2.24 3.02(2) 147.3 4_465
N4 H47 O4 0.88 1.98 2.814(5) 157.8 4_465
O1W H11W O6 0.86 1.93 2.781(4) 171.9 .
O1W H12W O2W 0.86 1.86 2.603(7) 143.2 4
O1W H12W O5A 0.86 2.15 2.986(14) 162.4 4

loop_
_geom_torsion_atom_site_label_1
_geom_torsion_atom_site_label_2
_geom_torsion_atom_site_label_3
_geom_torsion_atom_site_label_4
_geom_torsion
C6 C1 C2 C3 -1.1(4)
C1 C2 C3 C4 0.0(4)
C2 C3 C4 C5 1.0(4)
C3 C4 C5 C6 -0.8(4)
C3 C4 C5 C7 -176.6(3)
C2 C1 C6 C5 1.3(4)
C2 C1 C6 N1 -177.9(3)
C4 C5 C6 C1 -0.4(4)
C7 C5 C6 C1 176.2(2)
C4 C5 C6 N1 179.0(2)
C7 C5 C6 N1 -4.5(3)
C9 N1 C6 C1 21.1(4)
C8 N1 C6 C1 170.9(3)
C9 N1 C6 C5 -158.3(3)
C8 N1 C6 C5 -8.4(3)
C4 C5 C7 C17 70.9(4)
C6 C5 C7 C17 -105.2(3)
C4 C5 C7 C21 -44.6(4)
C6 C5 C7 C21 139.3(2)
C4 C5 C7 C8 -169.3(3)
C6 C5 C7 C8 14.6(3)
C9 N1 C8 C18 44.4(3)
C6 N1 C8 C18 -107.5(2)
C9 N1 C8 C7 169.2(2)
C6 N1 C8 C7 17.2(3)
C5 C7 C8 N1 -18.5(3)
C17 C7 C8 N1 102.0(2)
C21 C7 C8 N1 -142.9(2)
C5 C7 C8 C18 99.2(3)
C17 C7 C8 C18 -140.3(2)
C21 C7 C8 C18 -25.1(3)
C6 N1 C9 O2 -24.0(4)
C8 N1 C9 O2 -171.4(3)
C6 N1 C9 C10 157.3(3)
C8 N1 C9 C10 9.9(4)
O2 C9 C10 C11 141.8(3)
N1 C9 C10 C11 -39.5(4)
C12 O1 C11 C18 -65.5(3)
C12 O1 C11 C10 173.0(2)
C9 C10 C11 O1 135.0(3)
C9 C10 C11 C18 10.5(4)
C11 O1 C12 C13 90.7(3)
O1 C12 C13 C14 -67.1(4)
C12 C13 C14 C15 178.9(3)
C12 C13 C14 C19 -3.4(4)
C13 C14 C15 N2 -129.9(3)
C19 C14 C15 N2 52.3(3)
C16 N2 C15 C14 77.5(3)
C21 N2 C15 C14 -44.5(4)
C15 N2 C16 C17 -140.4(2)
C21 N2 C16 C17 -15.0(3)
N2 C16 C17 C7 35.5(3)
C5 C7 C17 C16 -164.6(3)
C21 C7 C17 C16 -41.9(3)
C8 C7 C17 C16 80.8(3)
N1 C8 C18 C11 -71.2(3)
C7 C8 C18 C11 172.3(2)
N1 C8 C18 C19 157.0(2)
C7 C8 C18 C19 40.5(3)
O1 C11 C18 C8 -75.9(3)
C10 C11 C18 C8 42.6(3)
O1 C11 C18 C19 52.6(3)
C10 C11 C18 C19 171.1(2)
C13 C14 C19 C20 -179.4(3)
C15 C14 C19 C20 -1.6(3)
C13 C14 C19 C18 61.3(4)
C15 C14 C19 C18 -120.9(3)
C8 C18 C19 C14 59.5(3)
C11 C18 C19 C14 -66.5(3)
C8 C18 C19 C20 -61.1(3)
C11 C18 C19 C20 172.8(2)
C14 C19 C20 C21 -56.0(3)
C18 C19 C20 C21 68.1(3)
C19 C20 C21 C7 -55.0(3)
C19 C20 C21 N2 62.9(3)
C5 C7 C21 C20 -85.5(3)
C17 C7 C21 C20 153.0(3)
C8 C7 C21 C20 32.4(4)
C5 C7 C21 N2 153.5(2)
C17 C7 C21 N2 32.0(3)
C8 C7 C21 N2 -88.5(3)
C16 N2 C21 C20 -135.4(3)
C15 N2 C21 C20 -10.9(3)
C16 N2 C21 C7 -11.0(3)
C15 N2 C21 C7 113.6(3)
O4 C22 C23 N4 17.5(12)
O3 C22 C23 N4 -164.7(7)
O4 C22 C23 C24 -100.9(8)
O3 C22 C23 C24 76.9(9)
N4 C23 C24 C25 68.5(9)
C22 C23 C24 C25 -168.9(6)
C23 C24 C25 O5 69.4(7)
C23 C24 C25 N3 -110.3(7)
O3A C22A C23A N4 -168(2)
O4A C22A C23A N4 21(4)
O3A C22A C23A C24A 67(4)
O4A C22A C23A C24A -104(3)
N4 C23A C24A C25A 69(3)
C22A C23A C24A C25A -168(3)
C23A C24A C25A O5A 75(2)
C23A C24A C25A N3A -111(2)
C22A C23A N4 C26 85(3)
C24A C23A N4 C26 -147.5(18)
C22A C23A N4 C23 38(11)
C24A C23A N4 C23 165(16)
C24 C23 N4 C26 -171.9(5)
C22 C23 N4 C26 71.3(11)
C24 C23 N4 C23A -34(13)
C22 C23 N4 C23A -150(14)
C23A N4 C26 O6 -8(2)
C23 N4 C26 O6 1.5(7)
C23A N4 C26 C27 172(2)
C23 N4 C26 C27 -178.5(6)
O6 C26 C27 C28 -39.6(4)
N4 C26 C27 C28 140.5(3)
O6 C26 C27 C32 139.3(3)
N4 C26 C27 C32 -40.7(4)
C32 C27 C28 C29 1.3(5)
C26 C27 C28 C29 -179.8(3)
C27 C28 C29 C30 0.9(5)
C27 C28 C29 N5 -178.9(3)
O8 N5 C29 C28 176.4(3)
O7 N5 C29 C28 -3.1(5)
O8 N5 C29 C30 -3.5(5)
O7 N5 C29 C30 177.1(3)
C28 C29 C30 C31 -2.5(5)
N5 C29 C30 C31 177.3(3)
C29 C30 C31 C32 2.1(5)
C29 C30 C31 N6 -177.1(3)
O9 N6 C31 C30 -26.4(5)
O10 N6 C31 C30 154.4(3)
O9 N6 C31 C32 154.4(3)
O10 N6 C31 C32 -24.8(5)
C30 C31 C32 C27 0.0(5)
N6 C31 C32 C27 179.1(3)
C28 C27 C32 C31 -1.7(5)
C26 C27 C32 C31 179.5(3)
